data_2208622
loop_
_publ_author_name
'Xu-Cheng Fu'
'Xiao-Yan Wang'
'Ming-Tian Li'
'Cheng-Gang Wang'

_publ_section_title
;
 Dibenzoato(1,10-phenanthroline)zinc(II)
;
_journal_coeditor_code HK2012
_journal_issue 4
_journal_name_full 'Acta Crystallographica Section E'
_journal_page_first m773
_journal_page_last m775
_journal_paper_doi 10.1107/S160053680600907X
_journal_volume 62
_journal_year 2006
_chemical_formula_iupac '[Zn (C7 H5 O2)2 (C12 H8 N2)]'
_chemical_formula_moiety 'C26 H18 N2 O4 Zn'
_chemical_formula_sum 'C26 H18 N2 O4 Zn'
_chemical_formula_weight 487.79
_chemical_name_common Zn(ba)2(phen)
_chemical_name_systematic
;
Dibenzoato(1,10-phenanthroline)Zinc(II)
;
_space_group_IT_number 14
_symmetry_cell_setting monoclinic
_symmetry_space_group_name_Hall '-P 2yn'
_symmetry_space_group_name_H-M 'P 1 21/n 1'
_atom_sites_solution_hydrogens geom
_atom_sites_solution_primary direct
_atom_sites_solution_secondary difmap
_audit_creation_method SHELXL-97
_cell_angle_alpha 90.00
_cell_angle_beta 101.813(2)
_cell_angle_gamma 90.00
_cell_formula_units_Z 4
_cell_length_a 7.5698(9)
_cell_length_b 16.7052(19)
_cell_length_c 18.017(2)
_cell_measurement_reflns_used 2907
_cell_measurement_temperature 292(2)
_cell_measurement_theta_max 23.46
_cell_measurement_theta_min 2.31
_cell_volume 2230.1(4)
_computing_cell_refinement 'SAINT (Bruker, 2000)'
_computing_data_collection 'SMART (Bruker, 2000)'
_computing_data_reduction SAINT
_computing_molecular_graphics 'SHELXTL (Bruker, 1997)'
_computing_publication_material SHELXTL
_computing_structure_refinement 'SHELXL97 (Sheldrick, 1997)'
_computing_structure_solution 'SHELXS97 (Sheldrick, 1997)'
_diffrn_ambient_temperature 292(2)
_diffrn_measured_fraction_theta_full 0.998
_diffrn_measured_fraction_theta_max 0.998
_diffrn_measurement_device_type 'Bruker SMART CCD area-detector'
_diffrn_measurement_method '\f and \w'
_diffrn_radiation_monochromator graphite
_diffrn_radiation_source 'fine-focus sealed tube'
_diffrn_radiation_type MoK\a
_diffrn_radiation_wavelength 0.71073
_diffrn_reflns_av_R_equivalents 0.0377
_diffrn_reflns_av_sigmaI/netI 0.0508
_diffrn_reflns_limit_h_max 9
_diffrn_reflns_limit_h_min -9
_diffrn_reflns_limit_k_max 13
_diffrn_reflns_limit_k_min -21
_diffrn_reflns_limit_l_max 22
_diffrn_reflns_limit_l_min -23
_diffrn_reflns_number 12837
_diffrn_reflns_theta_full 27.00
_diffrn_reflns_theta_max 27.00
_diffrn_reflns_theta_min 1.68
_exptl_absorpt_coefficient_mu 1.137
_exptl_absorpt_correction_T_max 0.9349
_exptl_absorpt_correction_T_min 0.5486
_exptl_absorpt_correction_type multi-scan
_exptl_absorpt_process_details '(SADABS; Bruker, 2000)'
_exptl_crystal_colour colorless
_exptl_crystal_density_diffrn 1.453
_exptl_crystal_density_method 'not measured'
_exptl_crystal_description needle
_exptl_crystal_F_000 1000
_exptl_crystal_size_max 0.60
_exptl_crystal_size_mid 0.14
_exptl_crystal_size_min 0.06
_refine_diff_density_max 0.333
_refine_diff_density_min -0.257
_refine_ls_extinction_method none
_refine_ls_goodness_of_fit_ref 1.121
_refine_ls_hydrogen_treatment constr
_refine_ls_matrix_type full
_refine_ls_number_parameters 298
_refine_ls_number_reflns 4855
_refine_ls_number_restraints 0
_refine_ls_restrained_S_all 1.121
_refine_ls_R_factor_all 0.0816
_refine_ls_R_factor_gt 0.0540
_refine_ls_shift/su_max 0.002
_refine_ls_shift/su_mean 0.000
_refine_ls_structure_factor_coef Fsqd
_refine_ls_weighting_details 'calc w=1/[\s^2^(Fo^2^)+(0.0444P)^2^+2.2799P] where P=(Fo^2^+2Fc^2^)/3'
_refine_ls_weighting_scheme calc
_refine_ls_wR_factor_gt 0.1329
_refine_ls_wR_factor_ref 0.1455
_reflns_number_gt 3389
_reflns_number_total 4855
_reflns_threshold_expression I>2\s(I)
_cod_data_source_file hk2012.cif
_cod_data_source_block I
_cod_depositor_comments
;
The following automatic conversions were performed:
'_symmetry_cell_setting' value 'Monoclinic' changed to 'monoclinic'
according to '/home/saulius/struct/CIF-dictionaries/cif_core.dic'
dictionary named 'cif_core.dic' version 2.4.1 from 2010-06-29.

Automatic conversion script
Id: cif_fix_enum 1527 2010-12-29 10:47:43Z saulius 

The following automatic conversions were performed:

'_symmetry_cell_setting' value 'Monoclinic' changed to 'monoclinic'
according to /home/saulius/struct/CIF-dictionaries/cif_core.dic
dictionary named 'cif_core.dic' version 2.4.1 from 2010-06-29.

Automatic conversion script
Id: cif_fix_values 1715 2011-07-08 13:25:40Z adriana 
;
_cod_original_sg_symbol_H-M 'P 21/n'
_cod_database_code 2208622

loop_
_symmetry_equiv_pos_as_xyz
'x, y, z'
'-x+1/2, y+1/2, -z+1/2'
'-x, -y, -z'
'x-1/2, -y-1/2, z-1/2'

loop_
_atom_site_type_symbol
_atom_site_label
_atom_site_fract_x
_atom_site_fract_y
_atom_site_fract_z
_atom_site_U_iso_or_equiv
_atom_site_adp_type
_atom_site_calc_flag
_atom_site_refinement_flags
_atom_site_occupancy
Zn Zn1 0.83823(6) 0.13558(3) 0.15680(3) 0.05149(18) Uani d . 1
N N1 0.8212(4) 0.0961(2) 0.04438(19) 0.0474(8) Uani d . 1
N N2 0.7534(4) 0.0154(2) 0.16384(19) 0.0505(8) Uani d . 1
O O1 1.1106(4) 0.13770(19) 0.19795(16) 0.0599(8) Uani d . 1
O O2 0.9508(4) 0.1546(2) 0.28426(19) 0.0756(10) Uani d . 1
O O3 0.7966(4) 0.27455(18) 0.11699(18) 0.0640(8) Uani d . 1
O O4 0.6082(4) 0.19376(16) 0.15732(16) 0.0526(7) Uani d . 1
C C1 1.0987(6) 0.1487(2) 0.2662(2) 0.0516(10) Uani d . 1
C C2 1.2699(5) 0.1530(2) 0.3263(2) 0.0432(9) Uani d . 1
C C3 1.4369(6) 0.1471(3) 0.3065(2) 0.0556(11) Uani d . 1
H H3 1.4442 0.1425 0.2558 0.067 Uiso calc R 1
C C4 1.5903(6) 0.1482(3) 0.3614(3) 0.0673(13) Uani d . 1
H H4 1.7022 0.1462 0.3477 0.081 Uiso calc R 1
C C5 1.5818(7) 0.1521(3) 0.4370(3) 0.0657(13) Uani d . 1
H H5 1.6870 0.1512 0.4742 0.079 Uiso calc R 1
C C6 1.4139(7) 0.1575(3) 0.4572(2) 0.0583(11) Uani d . 1
H H6 1.4061 0.1601 0.5080 0.070 Uiso calc R 1
C C7 1.2595(6) 0.1588(2) 0.4013(2) 0.0497(10) Uani d . 1
H H7 1.1474 0.1636 0.4144 0.060 Uiso calc R 1
C C8 0.6476(5) 0.2617(2) 0.1330(2) 0.0470(9) Uani d . 1
C C9 0.5085(5) 0.3261(2) 0.1268(2) 0.0458(9) Uani d . 1
C C10 0.5393(6) 0.4005(3) 0.0973(3) 0.0611(11) Uani d . 1
H H10 0.6445 0.4095 0.0794 0.073 Uiso calc R 1
C C11 0.4148(7) 0.4608(3) 0.0944(3) 0.0769(15) Uani d . 1
H H11 0.4375 0.5110 0.0761 0.092 Uiso calc R 1
C C12 0.2551(7) 0.4469(3) 0.1187(3) 0.0779(15) Uani d . 1
H H12 0.1704 0.4877 0.1161 0.093 Uiso calc R 1
C C13 0.2220(7) 0.3743(3) 0.1462(3) 0.0736(14) Uani d . 1
H H13 0.1143 0.3654 0.1621 0.088 Uiso calc R 1
C C14 0.3479(6) 0.3125(3) 0.1508(3) 0.0595(11) Uani d . 1
H H14 0.3246 0.2627 0.1698 0.071 Uiso calc R 1
C C15 0.8545(6) 0.1377(3) -0.0142(3) 0.0575(11) Uani d . 1
H H15 0.8906 0.1908 -0.0066 0.069 Uiso calc R 1
C C16 0.8378(6) 0.1055(4) -0.0857(3) 0.0685(14) Uani d . 1
H H16 0.8628 0.1366 -0.1251 0.082 Uiso calc R 1
C C17 0.7848(6) 0.0282(3) -0.0983(3) 0.0634(13) Uani d . 1
H H17 0.7731 0.0060 -0.1464 0.076 Uiso calc R 1
C C18 0.7479(5) -0.0177(3) -0.0379(2) 0.0531(10) Uani d . 1
C C19 0.6928(6) -0.1005(3) -0.0439(3) 0.0667(13) Uani d . 1
H H19 0.6815 -0.1265 -0.0903 0.080 Uiso calc R 1
C C20 0.6583(6) -0.1402(3) 0.0143(3) 0.0679(13) Uani d . 1
H H20 0.6209 -0.1932 0.0076 0.082 Uiso calc R 1
C C21 0.6761(5) -0.1046(2) 0.0879(3) 0.0547(11) Uani d . 1
C C22 0.6444(6) -0.1436(3) 0.1521(3) 0.0675(13) Uani d . 1
H H22 0.6097 -0.1971 0.1491 0.081 Uiso calc R 1
C C23 0.6637(7) -0.1042(3) 0.2182(3) 0.0733(14) Uani d . 1
H H23 0.6393 -0.1299 0.2608 0.088 Uiso calc R 1
C C24 0.7207(6) -0.0247(3) 0.2226(3) 0.0648(12) Uani d . 1
H H24 0.7364 0.0012 0.2692 0.078 Uiso calc R 1
C C25 0.7312(5) -0.0242(2) 0.0964(2) 0.0460(9) Uani d . 1
C C26 0.7679(5) 0.0197(2) 0.0331(2) 0.0428(9) Uani d . 1

loop_
_atom_site_aniso_label
_atom_site_aniso_U_11
_atom_site_aniso_U_22
_atom_site_aniso_U_33
_atom_site_aniso_U_12
_atom_site_aniso_U_13
_atom_site_aniso_U_23
Zn1 0.0519(3) 0.0479(3) 0.0538(3) 0.0042(2) 0.0086(2) -0.0074(2)
N1 0.0477(19) 0.0435(19) 0.0513(19) 0.0062(15) 0.0108(15) 0.0021(16)
N2 0.052(2) 0.048(2) 0.051(2) 0.0064(16) 0.0091(16) 0.0030(16)
O1 0.0614(18) 0.070(2) 0.0467(17) -0.0009(16) 0.0076(14) -0.0012(15)
O2 0.0468(18) 0.109(3) 0.073(2) 0.0041(17) 0.0158(16) -0.0123(19)
O3 0.0600(19) 0.0580(19) 0.081(2) 0.0017(15) 0.0312(17) -0.0014(16)
O4 0.0576(17) 0.0433(16) 0.0589(18) 0.0054(13) 0.0163(14) 0.0024(13)
C1 0.057(3) 0.041(2) 0.058(3) 0.0016(19) 0.014(2) -0.0015(19)
C2 0.050(2) 0.034(2) 0.049(2) -0.0022(16) 0.0160(18) -0.0017(16)
C3 0.057(3) 0.064(3) 0.048(2) -0.003(2) 0.018(2) 0.004(2)
C4 0.048(3) 0.085(4) 0.070(3) -0.004(2) 0.016(2) 0.000(3)
C5 0.059(3) 0.071(3) 0.062(3) -0.009(2) 0.001(2) -0.005(2)
C6 0.081(3) 0.051(3) 0.045(2) -0.002(2) 0.017(2) -0.0075(19)
C7 0.057(3) 0.043(2) 0.053(2) -0.0027(18) 0.022(2) -0.0074(18)
C8 0.055(2) 0.050(2) 0.037(2) 0.0012(19) 0.0109(18) -0.0049(18)
C9 0.053(2) 0.041(2) 0.042(2) -0.0008(18) 0.0072(18) -0.0014(17)
C10 0.062(3) 0.054(3) 0.067(3) 0.000(2) 0.014(2) 0.000(2)
C11 0.085(4) 0.044(3) 0.102(4) 0.002(3) 0.022(3) 0.004(3)
C12 0.078(4) 0.052(3) 0.102(4) 0.019(3) 0.017(3) -0.011(3)
C13 0.060(3) 0.068(3) 0.099(4) 0.010(2) 0.029(3) -0.004(3)
C14 0.062(3) 0.049(3) 0.070(3) 0.004(2) 0.018(2) 0.000(2)
C15 0.056(3) 0.055(3) 0.065(3) 0.009(2) 0.018(2) 0.008(2)
C16 0.057(3) 0.097(4) 0.054(3) 0.017(3) 0.019(2) 0.015(3)
C17 0.050(3) 0.086(4) 0.054(3) 0.015(2) 0.011(2) -0.008(3)
C18 0.039(2) 0.061(3) 0.056(3) 0.0085(19) 0.0024(19) -0.011(2)
C19 0.058(3) 0.070(3) 0.071(3) -0.003(2) 0.010(2) -0.028(3)
C20 0.052(3) 0.052(3) 0.100(4) -0.003(2) 0.015(3) -0.019(3)
C21 0.040(2) 0.040(2) 0.082(3) 0.0014(18) 0.008(2) 0.002(2)
C22 0.056(3) 0.048(3) 0.098(4) -0.001(2) 0.016(3) 0.010(3)
C23 0.066(3) 0.073(4) 0.084(4) 0.009(3) 0.023(3) 0.033(3)
C24 0.069(3) 0.068(3) 0.056(3) 0.008(2) 0.010(2) 0.006(2)
C25 0.0339(19) 0.047(2) 0.055(2) 0.0080(17) 0.0050(17) -0.0004(19)
C26 0.0344(19) 0.043(2) 0.050(2) 0.0069(16) 0.0063(16) -0.0006(17)

loop_
_atom_type_symbol
_atom_type_description
_atom_type_scat_dispersion_real
_atom_type_scat_dispersion_imag
_atom_type_scat_source
C C 0.0033 0.0016 'International Tables Vol C Tables 4.2.6.8 and 6.1.1.4'
H H 0.0000 0.0000 'International Tables Vol C Tables 4.2.6.8 and 6.1.1.4'
N N 0.0061 0.0033 'International Tables Vol C Tables 4.2.6.8 and 6.1.1.4'
O O 0.0106 0.0060 'International Tables Vol C Tables 4.2.6.8 and 6.1.1.4'
Zn Zn 0.2839 1.4301 'International Tables Vol C Tables 4.2.6.8 and 6.1.1.4'

loop_
_geom_angle_atom_site_label_1
_geom_angle_atom_site_label_2
_geom_angle_atom_site_label_3
_geom_angle
_geom_angle_publ_flag
O4 Zn1 O1 143.73(12) yes
O4 Zn1 N1 105.95(12) yes
O1 Zn1 N1 102.28(12) yes
O4 Zn1 N2 100.70(12) yes
O1 Zn1 N2 106.87(12) yes
N1 Zn1 N2 78.57(13) yes
O4 Zn1 O2 94.20(11) yes
O1 Zn1 O2 59.72(11) yes
N1 Zn1 O2 159.83(12) yes
N2 Zn1 O2 97.23(13) yes
O4 Zn1 O3 58.39(11) yes
O1 Zn1 O3 98.67(11) yes
N1 Zn1 O3 92.08(12) yes
N2 Zn1 O3 154.10(12) yes
O2 Zn1 O3 99.31(12) yes
C15 N1 C26 118.4(4) ?
C15 N1 Zn1 128.0(3) ?
C26 N1 Zn1 113.6(3) ?
C24 N2 C25 117.4(4) ?
C24 N2 Zn1 129.7(3) ?
C25 N2 Zn1 113.0(3) ?
C1 O1 Zn1 95.0(3) ?
C1 O2 Zn1 84.0(3) ?
C8 O3 Zn1 80.5(2) ?
C8 O4 Zn1 99.6(2) ?
O2 C1 O1 121.2(4) ?
O2 C1 C2 120.0(4) ?
O1 C1 C2 118.8(4) ?
C7 C2 C3 119.8(4) ?
C7 C2 C1 119.7(4) ?
C3 C2 C1 120.4(4) ?
C4 C3 C2 120.0(4) ?
C4 C3 H3 120.0 ?
C2 C3 H3 120.0 ?
C3 C4 C5 120.8(4) ?
C3 C4 H4 119.6 ?
C5 C4 H4 119.6 ?
C4 C5 C6 119.3(4) ?
C4 C5 H5 120.3 ?
C6 C5 H5 120.3 ?
C7 C6 C5 119.5(4) ?
C7 C6 H6 120.2 ?
C5 C6 H6 120.2 ?
C2 C7 C6 120.5(4) ?
C2 C7 H7 119.8 ?
C6 C7 H7 119.8 ?
O3 C8 O4 121.6(4) ?
O3 C8 C9 121.2(4) ?
O4 C8 C9 117.2(3) ?
C14 C9 C10 119.4(4) ?
C14 C9 C8 120.5(4) ?
C10 C9 C8 120.2(4) ?
C11 C10 C9 120.2(4) ?
C11 C10 H10 119.9 ?
C9 C10 H10 119.9 ?
C10 C11 C12 120.1(5) ?
C10 C11 H11 119.9 ?
C12 C11 H11 119.9 ?
C13 C12 C11 120.3(5) ?
C13 C12 H12 119.9 ?
C11 C12 H12 119.9 ?
C12 C13 C14 120.6(5) ?
C12 C13 H13 119.7 ?
C14 C13 H13 119.7 ?
C9 C14 C13 119.4(4) ?
C9 C14 H14 120.3 ?
C13 C14 H14 120.3 ?
N1 C15 C16 122.9(5) ?
N1 C15 H15 118.6 ?
C16 C15 H15 118.6 ?
C17 C16 C15 119.7(5) ?
C17 C16 H16 120.2 ?
C15 C16 H16 120.2 ?
C16 C17 C18 119.3(4) ?
C16 C17 H17 120.4 ?
C18 C17 H17 120.4 ?
C26 C18 C17 117.4(4) ?
C26 C18 C19 118.1(4) ?
C17 C18 C19 124.5(4) ?
C20 C19 C18 121.8(5) ?
C20 C19 H19 119.1 ?
C18 C19 H19 119.1 ?
C19 C20 C21 122.2(5) ?
C19 C20 H20 118.9 ?
C21 C20 H20 118.9 ?
C22 C21 C25 117.1(4) ?
C22 C21 C20 125.1(4) ?
C25 C21 C20 117.8(4) ?
C23 C22 C21 120.1(5) ?
C23 C22 H22 119.9 ?
C21 C22 H22 119.9 ?
C22 C23 C24 119.6(5) ?
C22 C23 H23 120.2 ?
C24 C23 H23 120.2 ?
N2 C24 C23 123.0(5) ?
N2 C24 H24 118.5 ?
C23 C24 H24 118.5 ?
N2 C25 C21 122.7(4) ?
N2 C25 C26 117.0(4) ?
C21 C25 C26 120.3(4) ?
N1 C26 C18 122.3(4) ?
N1 C26 C25 117.9(4) ?
C18 C26 C25 119.8(4) ?

loop_
_geom_bond_atom_site_label_1
_geom_bond_atom_site_label_2
_geom_bond_distance
_geom_bond_publ_flag
Zn1 O4 1.996(3) yes
Zn1 O1 2.044(3) yes
Zn1 N1 2.109(3) yes
Zn1 N2 2.120(3) yes
Zn1 O2 2.302(3) yes
Zn1 O3 2.431(3) yes
N1 C15 1.330(5) ?
N1 C26 1.343(5) ?
N2 C24 1.319(5) ?
N2 C25 1.363(5) ?
O1 C1 1.265(5) ?
O2 C1 1.232(5) ?
O3 C8 1.239(5) ?
O4 C8 1.273(5) ?
C1 C2 1.511(6) ?
C2 C7 1.372(5) ?
C2 C3 1.385(5) ?
C3 C4 1.363(6) ?
C3 H3 0.9300 ?
C4 C5 1.379(7) ?
C4 H4 0.9300 ?
C5 C6 1.394(6) ?
C5 H5 0.9300 ?
C6 C7 1.378(6) ?
C6 H6 0.9300 ?
C7 H7 0.9300 ?
C8 C9 1.494(6) ?
C9 C14 1.390(6) ?
C9 C10 1.391(6) ?
C10 C11 1.372(6) ?
C10 H10 0.9300 ?
C11 C12 1.387(7) ?
C11 H11 0.9300 ?
C12 C13 1.353(7) ?
C12 H12 0.9300 ?
C13 C14 1.396(6) ?
C13 H13 0.9300 ?
C14 H14 0.9300 ?
C15 C16 1.376(6) ?
C15 H15 0.9300 ?
C16 C17 1.357(7) ?
C16 H16 0.9300 ?
C17 C18 1.406(6) ?
C17 H17 0.9300 ?
C18 C26 1.404(5) ?
C18 C19 1.442(6) ?
C19 C20 1.311(7) ?
C19 H19 0.9300 ?
C20 C21 1.435(7) ?
C20 H20 0.9300 ?
C21 C22 1.389(7) ?
C21 C25 1.404(6) ?
C22 C23 1.342(7) ?
C22 H22 0.9300 ?
C23 C24 1.393(7) ?
C23 H23 0.9300 ?
C24 H24 0.9300 ?
C25 C26 1.431(5) ?

loop_
_geom_torsion_atom_site_label_1
_geom_torsion_atom_site_label_2
_geom_torsion_atom_site_label_3
_geom_torsion_atom_site_label_4
_geom_torsion
O4 Zn1 N1 C15 81.5(3)
O1 Zn1 N1 C15 -75.5(3)
N2 Zn1 N1 C15 179.5(3)
O2 Zn1 N1 C15 -100.8(5)
O3 Zn1 N1 C15 23.8(3)
O4 Zn1 N1 C26 -97.7(3)
O1 Zn1 N1 C26 105.3(3)
N2 Zn1 N1 C26 0.3(2)
O2 Zn1 N1 C26 80.0(5)
O3 Zn1 N1 C26 -155.4(3)
O4 Zn1 N2 C24 -76.1(4)
O1 Zn1 N2 C24 80.1(4)
N1 Zn1 N2 C24 179.6(4)
O2 Zn1 N2 C24 19.6(4)
O3 Zn1 N2 C24 -109.8(4)
O4 Zn1 N2 C25 104.1(3)
O1 Zn1 N2 C25 -99.8(3)
N1 Zn1 N2 C25 -0.3(2)
O2 Zn1 N2 C25 -160.3(3)
O3 Zn1 N2 C25 70.4(4)
O4 Zn1 O1 C1 49.6(3)
N1 Zn1 O1 C1 -169.9(2)
N2 Zn1 O1 C1 -88.3(3)
O2 Zn1 O1 C1 0.3(2)
O3 Zn1 O1 C1 96.1(2)
O4 Zn1 O2 C1 -153.6(3)
O1 Zn1 O2 C1 -0.3(2)
N1 Zn1 O2 C1 28.6(5)
N2 Zn1 O2 C1 105.0(3)
O3 Zn1 O2 C1 -95.0(3)
O4 Zn1 O3 C8 -0.1(2)
O1 Zn1 O3 C8 -149.8(2)
N1 Zn1 O3 C8 107.4(2)
N2 Zn1 O3 C8 39.7(4)
O2 Zn1 O3 C8 -89.3(2)
O1 Zn1 O4 C8 57.4(3)
N1 Zn1 O4 C8 -82.4(2)
N2 Zn1 O4 C8 -163.4(2)
O2 Zn1 O4 C8 98.4(2)
O3 Zn1 O4 C8 0.0(2)
Zn1 O2 C1 O1 0.5(4)
Zn1 O2 C1 C2 -178.3(3)
Zn1 O1 C1 O2 -0.6(4)
Zn1 O1 C1 C2 178.3(3)
O2 C1 C2 C7 3.8(6)
O1 C1 C2 C7 -175.0(4)
O2 C1 C2 C3 -179.4(4)
O1 C1 C2 C3 1.7(6)
C7 C2 C3 C4 -0.9(6)
C1 C2 C3 C4 -177.6(4)
C2 C3 C4 C5 2.4(7)
C3 C4 C5 C6 -1.9(7)
C4 C5 C6 C7 -0.1(7)
C3 C2 C7 C6 -1.1(6)
C1 C2 C7 C6 175.7(4)
C5 C6 C7 C2 1.5(6)
Zn1 O3 C8 O4 0.1(3)
Zn1 O3 C8 C9 178.1(3)
Zn1 O4 C8 O3 -0.1(4)
Zn1 O4 C8 C9 -178.2(3)
O3 C8 C9 C14 -174.7(4)
O4 C8 C9 C14 3.4(6)
O3 C8 C9 C10 4.9(6)
O4 C8 C9 C10 -177.0(4)
C14 C9 C10 C11 2.3(7)
C8 C9 C10 C11 -177.4(4)
C9 C10 C11 C12 -2.0(8)
C10 C11 C12 C13 0.7(8)
C11 C12 C13 C14 0.3(9)
C10 C9 C14 C13 -1.2(7)
C8 C9 C14 C13 178.5(4)
C12 C13 C14 C9 -0.1(8)
C26 N1 C15 C16 -0.4(6)
Zn1 N1 C15 C16 -179.6(3)
N1 C15 C16 C17 0.2(7)
C15 C16 C17 C18 0.0(7)
C16 C17 C18 C26 0.1(6)
C16 C17 C18 C19 -179.2(4)
C26 C18 C19 C20 1.4(7)
C17 C18 C19 C20 -179.3(4)
C18 C19 C20 C21 -1.2(7)
C19 C20 C21 C22 -179.0(4)
C19 C20 C21 C25 0.5(7)
C25 C21 C22 C23 1.1(6)
C20 C21 C22 C23 -179.4(4)
C21 C22 C23 C24 -1.8(7)
C25 N2 C24 C23 -0.7(6)
Zn1 N2 C24 C23 179.5(3)
C22 C23 C24 N2 1.6(7)
C24 N2 C25 C21 -0.1(6)
Zn1 N2 C25 C21 179.8(3)
C24 N2 C25 C26 -179.7(3)
Zn1 N2 C25 C26 0.2(4)
C22 C21 C25 N2 -0.1(6)
C20 C21 C25 N2 -179.7(4)
C22 C21 C25 C26 179.5(4)
C20 C21 C25 C26 -0.1(5)
C15 N1 C26 C18 0.6(5)
Zn1 N1 C26 C18 179.9(3)
C15 N1 C26 C25 -179.5(3)
Zn1 N1 C26 C25 -0.2(4)
C17 C18 C26 N1 -0.4(6)
C19 C18 C26 N1 179.0(4)
C17 C18 C26 C25 179.7(3)
C19 C18 C26 C25 -0.9(5)
N2 C25 C26 N1 0.0(5)
C21 C25 C26 N1 -179.6(3)
N2 C25 C26 C18 179.9(3)
C21 C25 C26 C18 0.3(5)
